data_7032842
loop_
_publ_author_name
'Button, Zo\"e E'
'Higgins, Jessica A.'
'Suvova, Mark\'eta'
'Cloke, F Geoffrey N'
'Roe, S. Mark'

_publ_section_title
;
 Mixed sandwich thorium complexes incorporating
 bis(tri-isopropylsilyl)cyclooctatetraenyl and pentamethylcyclopentadienyl
 ligands: synthesis, structure and reactivity.
;
_journal_issue 6
_journal_name_full 'Dalton transactions (Cambridge, England : 2003)'
_journal_page_first 2588
_journal_page_last 2596
_journal_paper_doi 10.1039/c4dt02362e
_journal_volume 44
_journal_year 2015
_chemical_formula_moiety 'C88 H142 O4 Si4 Th2'
_chemical_formula_sum 'C88 H142 O4 Si4 Th2'
_chemical_formula_weight 1840.46
_chemical_name_common complex_4_oxalate
_chemical_name_systematic
;
(mu-oxalato)bis{(eta-5-pentamethylcyclopentadienyl)
(eta-8-(bis{triisopropylsilyl}cyclooctatetraene))thorium(IV)}
;
_space_group_IT_number 2
_symmetry_cell_setting triclinic
_symmetry_Int_Tables_number 2
_symmetry_space_group_name_Hall '-P 1'
_symmetry_space_group_name_H-M 'P -1'
_atom_sites_solution_hydrogens geom
_atom_sites_solution_primary direct
_atom_sites_solution_secondary difmap
_audit_conform_dict_location ftp://ftp.iucr.org/pub/cif_core.dic
_audit_conform_dict_name cif_core.dic
_audit_conform_dict_version 2.4
_audit_creation_date 2011-08-30T12:42:14-00:00
_audit_creation_method 'WinGX routine CIF_UPDATE'
_cell_angle_alpha 65.525(2)
_cell_angle_beta 67.618(2)
_cell_angle_gamma 72.722(2)
_cell_formula_units_Z 1
_cell_length_a 12.3722(5)
_cell_length_b 13.3983(4)
_cell_length_c 15.7276(7)
_cell_measurement_reflns_used 42280
_cell_measurement_temperature 173(2)
_cell_measurement_theta_max 27.485
_cell_measurement_theta_min 0.998
_cell_volume 2163.84(15)
_computing_cell_refinement 'HKL Scalepack (Otwinowski & Minor 1997)'
_computing_data_collection 'Collect (Bruker AXS BV, 1997-2004)'
_computing_data_reduction 'HKL Denzo and Scalepack (Otwinowski & Minor 1997)'
_computing_structure_refinement 'SHELXL-97 (Sheldrick, 1997)'
_computing_structure_solution 'SHELXS-97 (Sheldrick, 1990)'
_diffrn_ambient_temperature 173(2)
_diffrn_detector 'CCD plate'
_diffrn_detector_area_resol_mean 9
_diffrn_measured_fraction_theta_full 0.983
_diffrn_measured_fraction_theta_max 0.983
_diffrn_measurement_device '95mm CCD camera on \k-goniostat'
_diffrn_measurement_device_type KappaCCD
_diffrn_measurement_method 'CCD rotation images, thick slices'
_diffrn_orient_matrix_type 'by Bruker AXS Collect from scalepack cell'
_diffrn_orient_matrix_UB_11 0.401144E-1
_diffrn_orient_matrix_UB_12 -0.341333E-1
_diffrn_orient_matrix_UB_13 0.524375E-1
_diffrn_orient_matrix_UB_21 0.786876E-1
_diffrn_orient_matrix_UB_22 0.89971E-2
_diffrn_orient_matrix_UB_23 -0.509516E-1
_diffrn_orient_matrix_UB_31 -0.74135E-2
_diffrn_orient_matrix_UB_32 0.752868E-1
_diffrn_orient_matrix_UB_33 0.23018E-2
_diffrn_radiation_monochromator graphite
_diffrn_radiation_probe x-ray
_diffrn_radiation_type MoK\a
_diffrn_radiation_wavelength 0.71073
_diffrn_reflns_av_R_equivalents 0.0534
_diffrn_reflns_av_unetI/netI 0.053
_diffrn_reflns_limit_h_max 16
_diffrn_reflns_limit_h_min -16
_diffrn_reflns_limit_k_max 17
_diffrn_reflns_limit_k_min -17
_diffrn_reflns_limit_l_max 20
_diffrn_reflns_limit_l_min -20
_diffrn_reflns_number 28262
_diffrn_reflns_theta_full 27.54
_diffrn_reflns_theta_max 27.54
_diffrn_reflns_theta_min 2.61
_diffrn_source 'Enraf Nonius FR590'
_exptl_absorpt_coefficient_mu 3.534
_exptl_absorpt_correction_T_max 0.9384
_exptl_absorpt_correction_T_min 0.8547
_exptl_absorpt_correction_type multi-scan
_exptl_absorpt_process_details
;
        [c.f. r.h. blessing, acta cryst. (1995), a51, 33-38]
;
_exptl_crystal_colour Yellow
_exptl_crystal_density_diffrn 1.412
_exptl_crystal_density_method 'not measured'
_exptl_crystal_description Plate
_exptl_crystal_F_000 938
_exptl_crystal_size_max 0.04
_exptl_crystal_size_mid 0.02
_exptl_crystal_size_min 0.02
_refine_diff_density_max 0.844
_refine_diff_density_min -0.788
_refine_diff_density_rms 0.139
_refine_ls_extinction_method none
_refine_ls_goodness_of_fit_ref 1.031
_refine_ls_hydrogen_treatment constr
_refine_ls_matrix_type full
_refine_ls_number_parameters 454
_refine_ls_number_reflns 9819
_refine_ls_number_restraints 0
_refine_ls_restrained_S_all 1.031
_refine_ls_R_factor_all 0.0475
_refine_ls_R_factor_gt 0.0345
_refine_ls_shift/su_max 0.003
_refine_ls_shift/su_mean 0
_refine_ls_structure_factor_coef Fsqd
_refine_ls_weighting_details 'calc w=1/[\s^2^(Fo^2^)+(0.0243P)^2^+3.2251P] where P=(Fo^2^+2Fc^2^)/3'
_refine_ls_weighting_scheme calc
_refine_ls_wR_factor_gt 0.0673
_refine_ls_wR_factor_ref 0.0716
_reflns_number_gt 8532
_reflns_number_total 9819
_reflns_threshold_expression >2sigma(I)
_cod_data_source_file c4dt02362e2.cif
_cod_data_source_block 4
_cod_depositor_comments 'Adding full bibliography for 7032839--7032844.cif.'
_cod_database_code 7032842

loop_
_symmetry_equiv_pos_as_xyz
'x, y, z'
'-x, -y, -z'

loop_
_atom_site_label
_atom_site_type_symbol
_atom_site_fract_x
_atom_site_fract_y
_atom_site_fract_z
_atom_site_U_iso_or_equiv
_atom_site_adp_type
_atom_site_occupancy
_atom_site_symmetry_multiplicity
_atom_site_calc_flag
_atom_site_refinement_flags
Th1 Th 0.125735(13) 0.400124(11) 0.669938(10) 0.02575(5) Uani 1 1 d .
Si1 Si 0.10238(11) 0.05242(9) 0.72153(8) 0.0319(2) Uani 1 1 d .
Si2 Si -0.21063(10) 0.51352(9) 0.86568(8) 0.0314(2) Uani 1 1 d .
O1 O -0.0092(2) 0.5535(2) 0.58659(19) 0.0308(6) Uani 1 1 d .
O2 O 0.1089(2) 0.3842(2) 0.52446(19) 0.0300(6) Uani 1 1 d .
C1 C 0.0844(3) 0.1830(3) 0.7499(3) 0.0292(8) Uani 1 1 d .
C001 C -0.0337(3) 0.5488(3) 0.5174(3) 0.0276(8) Uani 1 1 d .
C2 C -0.0279(3) 0.2526(3) 0.7547(3) 0.0286(8) Uani 1 1 d .
H2 H -0.0742 0.2299 0.7325 0.034 Uiso 1 1 d R
C3 C -0.0908(3) 0.3461(3) 0.7841(3) 0.0285(8) Uani 1 1 d .
H3 H -0.1655 0.3705 0.7722 0.034 Uiso 1 1 d R
C4 C -0.0726(3) 0.4134(3) 0.8263(3) 0.0293(8) Uani 1 1 d .
C5 C 0.0237(4) 0.4043(3) 0.8576(3) 0.0319(9) Uani 1 1 d .
H5 H 0.0108 0.4599 0.8846 0.038 Uiso 1 1 d R
C6 C 0.1326(4) 0.3334(3) 0.8598(3) 0.0322(9) Uani 1 1 d .
H6 H 0.1722 0.3507 0.8919 0.039 Uiso 1 1 d R
C7 C 0.1978(4) 0.2440(3) 0.8269(3) 0.0313(9) Uani 1 1 d .
H7 H 0.273 0.2189 0.8378 0.038 Uiso 1 1 d R
C8 C 0.1785(4) 0.1834(3) 0.7804(3) 0.0321(9) Uani 1 1 d .
H8 H 0.245 0.1284 0.767 0.039 Uiso 1 1 d R
C9 C 0.0379(4) -0.0561(3) 0.8437(3) 0.0430(11) Uani 1 1 d .
H9 H 0.0492 -0.1262 0.8308 0.052 Uiso 1 1 calc R
C10 C 0.1040(5) -0.0826(4) 0.9178(3) 0.0514(12) Uani 1 1 d .
H10A H 0.1871 -0.1137 0.8923 0.077 Uiso 1 1 calc R
H10B H 0.067 -0.1368 0.9799 0.077 Uiso 1 1 calc R
H10C H 0.1 -0.0143 0.9282 0.077 Uiso 1 1 calc R
C11 C -0.0954(4) -0.0227(4) 0.8874(3) 0.0497(12) Uani 1 1 d .
H11A H -0.1371 -0.0152 0.8426 0.075 Uiso 1 1 calc R
H11B H -0.1103 0.0485 0.897 0.075 Uiso 1 1 calc R
H11C H -0.124 -0.0799 0.9504 0.075 Uiso 1 1 calc R
C12 C 0.2659(4) -0.0021(4) 0.6736(3) 0.0453(11) Uani 1 1 d .
H12 H 0.2998 -0.021 0.7279 0.054 Uiso 1 1 calc R
C13 C 0.2889(5) -0.1122(4) 0.6548(5) 0.0664(16) Uani 1 1 d .
H13A H 0.244 -0.1657 0.7126 0.1 Uiso 1 1 calc R
H13B H 0.3737 -0.1427 0.6415 0.1 Uiso 1 1 calc R
H13C H 0.2635 -0.098 0.5983 0.1 Uiso 1 1 calc R
C14 C 0.3391(5) 0.0805(5) 0.5855(4) 0.0616(15) Uani 1 1 d .
H14A H 0.3207 0.1513 0.5965 0.092 Uiso 1 1 calc R
H14B H 0.3199 0.0924 0.5267 0.092 Uiso 1 1 calc R
H14C H 0.4237 0.0507 0.5768 0.092 Uiso 1 1 calc R
C15 C 0.0149(4) 0.0752(3) 0.6369(3) 0.0372(10) Uani 1 1 d .
H15 H -0.062 0.1235 0.657 0.045 Uiso 1 1 calc R
C16 C 0.0752(5) 0.1372(4) 0.5295(3) 0.0543(13) Uani 1 1 d .
H16A H 0.0944 0.206 0.524 0.082 Uiso 1 1 calc R
H16B H 0.0215 0.1554 0.4908 0.082 Uiso 1 1 calc R
H16C H 0.1482 0.0901 0.505 0.082 Uiso 1 1 calc R
C17 C -0.0159(5) -0.0319(4) 0.6450(4) 0.0544(13) Uani 1 1 d .
H17A H -0.0605 -0.0686 0.7127 0.082 Uiso 1 1 calc R
H17B H 0.0572 -0.0819 0.6255 0.082 Uiso 1 1 calc R
H17C H -0.0642 -0.0136 0.6019 0.082 Uiso 1 1 calc R
C18 C -0.3128(4) 0.4228(4) 0.9774(3) 0.0394(10) Uani 1 1 d .
H18 H -0.389 0.4726 0.9964 0.047 Uiso 1 1 calc R
C19 C -0.3431(4) 0.3317(4) 0.9591(4) 0.0511(12) Uani 1 1 d .
H19A H -0.3742 0.3653 0.9028 0.077 Uiso 1 1 calc R
H19B H -0.4031 0.2943 1.0171 0.077 Uiso 1 1 calc R
H19C H -0.2715 0.2774 0.9457 0.077 Uiso 1 1 calc R
C20 C -0.2631(5) 0.3706(4) 1.0650(3) 0.0520(12) Uani 1 1 d .
H20A H -0.2622 0.4292 1.0866 0.078 Uiso 1 1 calc R
H20B H -0.1822 0.3312 1.0456 0.078 Uiso 1 1 calc R
H20C H -0.3132 0.3181 1.1187 0.078 Uiso 1 1 calc R
C21 C -0.2869(4) 0.5914(4) 0.7663(3) 0.0384(10) Uani 1 1 d .
H21 H -0.2668 0.5422 0.7271 0.046 Uiso 1 1 calc R
C22 C -0.2421(5) 0.7005(4) 0.6948(3) 0.0525(13) Uani 1 1 d .
H22A H -0.1553 0.6866 0.671 0.079 Uiso 1 1 calc R
H22B H -0.2681 0.7548 0.7284 0.079 Uiso 1 1 calc R
H22C H -0.2742 0.7298 0.6394 0.079 Uiso 1 1 calc R
C23 C -0.4218(4) 0.6148(4) 0.8042(4) 0.0541(13) Uani 1 1 d .
H23A H -0.452 0.5444 0.8431 0.081 Uiso 1 1 calc R
H23B H -0.4544 0.654 0.7488 0.081 Uiso 1 1 calc R
H23C H -0.4458 0.661 0.8451 0.081 Uiso 1 1 calc R
C24 C -0.1786(4) 0.6100(4) 0.9111(3) 0.0448(11) Uani 1 1 d .
H24 H -0.1457 0.5603 0.9667 0.054 Uiso 1 1 calc R
C25 C -0.2931(5) 0.6798(4) 0.9553(4) 0.0572(14) Uani 1 1 d .
H25A H -0.3481 0.6303 1.0068 0.086 Uiso 1 1 calc R
H25B H -0.3301 0.7301 0.9041 0.086 Uiso 1 1 calc R
H25C H -0.2743 0.7234 0.9833 0.086 Uiso 1 1 calc R
C26 C -0.0859(5) 0.6858(4) 0.8392(5) 0.0684(16) Uani 1 1 d .
H26A H -0.0149 0.6419 0.8083 0.103 Uiso 1 1 calc R
H26B H -0.0649 0.7188 0.8749 0.103 Uiso 1 1 calc R
H26C H -0.1192 0.7451 0.7889 0.103 Uiso 1 1 calc R
C27 C 0.3417(4) 0.4427(4) 0.5230(3) 0.0423(11) Uani 1 1 d .
C28 C 0.3690(4) 0.4125(4) 0.6107(4) 0.0487(12) Uani 1 1 d .
C29 C 0.3091(4) 0.4992(5) 0.6512(3) 0.0523(13) Uani 1 1 d .
C30 C 0.2469(4) 0.5800(4) 0.5880(3) 0.0437(11) Uani 1 1 d .
C31 C 0.2668(4) 0.5460(3) 0.5090(3) 0.0354(9) Uani 1 1 d .
C32 C 0.3933(5) 0.3826(5) 0.4497(4) 0.0660(16) Uani 1 1 d .
H32A H 0.4427 0.3123 0.476 0.099 Uiso 1 1 calc R
H32B H 0.4417 0.4291 0.3884 0.099 Uiso 1 1 calc R
H32C H 0.3288 0.3675 0.4374 0.099 Uiso 1 1 calc R
C33 C 0.4587(5) 0.3125(5) 0.6447(5) 0.086(2) Uani 1 1 d .
H33A H 0.463 0.308 0.7072 0.128 Uiso 1 1 calc R
H33B H 0.5366 0.3201 0.5959 0.128 Uiso 1 1 calc R
H33C H 0.4345 0.2448 0.6532 0.128 Uiso 1 1 calc R
C34 C 0.3234(7) 0.5098(7) 0.7378(4) 0.105(3) Uani 1 1 d .
H34A H 0.371 0.4416 0.7698 0.158 Uiso 1 1 calc R
H34B H 0.2452 0.5214 0.7842 0.158 Uiso 1 1 calc R
H34C H 0.3633 0.5732 0.7157 0.158 Uiso 1 1 calc R
C35 C 0.1776(6) 0.6904(5) 0.5988(5) 0.084(2) Uani 1 1 d .
H35A H 0.1421 0.7321 0.5453 0.126 Uiso 1 1 calc R
H35B H 0.231 0.7333 0.5967 0.126 Uiso 1 1 calc R
H35C H 0.1148 0.6771 0.6615 0.126 Uiso 1 1 calc R
C36 C 0.2283(5) 0.6164(4) 0.4192(4) 0.0570(14) Uani 1 1 d .
H36A H 0.1761 0.6844 0.4287 0.086 Uiso 1 1 calc R
H36B H 0.1855 0.5747 0.4074 0.086 Uiso 1 1 calc R
H36C H 0.2981 0.6359 0.3627 0.086 Uiso 1 1 calc R
C101 C 0.4242(6) 0.9070(4) 0.1726(5) 0.0663(16) Uani 1 1 d .
C102 C 0.5276(6) 0.9553(5) 0.1183(5) 0.0764(19) Uani 1 1 d .
H102 H 0.58 0.9397 0.0612 0.092 Uiso 1 1 calc R
C103 C 0.5506(7) 1.0263(6) 0.1508(7) 0.092(2) Uani 1 1 d .
H103 H 0.6201 1.0592 0.1151 0.111 Uiso 1 1 calc R
C104 C 0.4753(8) 1.0508(6) 0.2336(7) 0.098(3) Uani 1 1 d .
H104 H 0.4925 1.1006 0.2538 0.117 Uiso 1 1 calc R
C105 C 0.3747(7) 1.0018(6) 0.2866(7) 0.096(2) Uani 1 1 d .
H105 H 0.3227 1.0165 0.3442 0.115 Uiso 1 1 calc R
C106 C 0.3509(6) 0.9318(5) 0.2548(5) 0.0743(17) Uani 1 1 d .
H106 H 0.2812 0.8992 0.2909 0.089 Uiso 1 1 calc R
C107 C 0.3983(7) 0.8296(6) 0.1405(5) 0.090(2) Uani 1 1 d .
H10D H 0.4605 0.8228 0.0809 0.135 Uiso 1 1 calc R
H10E H 0.3215 0.8584 0.1273 0.135 Uiso 1 1 calc R
H10F H 0.3957 0.7565 0.1922 0.135 Uiso 1 1 calc R

loop_
_atom_site_aniso_label
_atom_site_aniso_U_11
_atom_site_aniso_U_22
_atom_site_aniso_U_33
_atom_site_aniso_U_23
_atom_site_aniso_U_13
_atom_site_aniso_U_12
Th1 0.02774(8) 0.02692(8) 0.02497(7) -0.00844(5) -0.00912(5) -0.00666(5)
Si1 0.0436(7) 0.0249(5) 0.0306(6) -0.0099(5) -0.0140(5) -0.0057(5)
Si2 0.0346(6) 0.0304(6) 0.0273(6) -0.0121(5) -0.0058(5) -0.0039(5)
O1 0.0361(16) 0.0315(14) 0.0286(14) -0.0122(12) -0.0125(12) -0.0041(12)
O2 0.0321(15) 0.0306(14) 0.0301(14) -0.0103(12) -0.0127(12) -0.0041(12)
C1 0.034(2) 0.0273(19) 0.026(2) -0.0068(16) -0.0090(16) -0.0077(17)
C001 0.028(2) 0.033(2) 0.0224(18) -0.0072(16) -0.0034(15) -0.0135(16)
C2 0.032(2) 0.030(2) 0.0257(19) -0.0082(16) -0.0071(16) -0.0120(17)
C3 0.029(2) 0.0255(19) 0.030(2) -0.0058(16) -0.0089(16) -0.0090(16)
C4 0.032(2) 0.031(2) 0.0242(19) -0.0085(16) -0.0052(16) -0.0092(17)
C5 0.040(2) 0.029(2) 0.028(2) -0.0131(17) -0.0082(17) -0.0042(18)
C6 0.043(2) 0.032(2) 0.029(2) -0.0104(17) -0.0146(18) -0.0112(18)
C7 0.033(2) 0.033(2) 0.030(2) -0.0078(17) -0.0137(17) -0.0060(17)
C8 0.036(2) 0.0246(19) 0.036(2) -0.0086(17) -0.0136(18) -0.0026(17)
C9 0.070(3) 0.029(2) 0.034(2) -0.0052(18) -0.020(2) -0.015(2)
C10 0.072(4) 0.042(3) 0.037(3) -0.004(2) -0.023(2) -0.008(2)
C11 0.059(3) 0.056(3) 0.036(3) -0.006(2) -0.012(2) -0.028(3)
C12 0.051(3) 0.040(3) 0.048(3) -0.021(2) -0.017(2) 0.000(2)
C13 0.068(4) 0.048(3) 0.094(5) -0.045(3) -0.026(3) 0.010(3)
C14 0.052(3) 0.067(4) 0.067(4) -0.037(3) 0.000(3) -0.013(3)
C15 0.051(3) 0.030(2) 0.036(2) -0.0130(18) -0.018(2) -0.0057(19)
C16 0.095(4) 0.039(3) 0.040(3) -0.008(2) -0.028(3) -0.023(3)
C17 0.082(4) 0.051(3) 0.047(3) -0.017(2) -0.023(3) -0.027(3)
C18 0.036(2) 0.041(2) 0.032(2) -0.0134(19) -0.0022(18) -0.0033(19)
C19 0.047(3) 0.052(3) 0.046(3) -0.015(2) 0.002(2) -0.021(2)
C20 0.060(3) 0.049(3) 0.034(3) -0.009(2) -0.011(2) -0.004(2)
C21 0.038(2) 0.040(2) 0.034(2) -0.0142(19) -0.0108(19) 0.0012(19)
C22 0.063(3) 0.040(3) 0.037(3) -0.009(2) -0.009(2) 0.002(2)
C23 0.043(3) 0.066(3) 0.047(3) -0.018(3) -0.016(2) 0.001(2)
C24 0.051(3) 0.039(2) 0.048(3) -0.022(2) -0.015(2) -0.001(2)
C25 0.064(3) 0.059(3) 0.059(3) -0.037(3) -0.025(3) 0.009(3)
C26 0.071(4) 0.046(3) 0.103(5) -0.032(3) -0.026(3) -0.018(3)
C27 0.030(2) 0.050(3) 0.044(3) -0.013(2) -0.0036(19) -0.017(2)
C28 0.029(2) 0.053(3) 0.051(3) 0.006(2) -0.017(2) -0.017(2)
C29 0.053(3) 0.082(4) 0.037(3) -0.013(3) -0.013(2) -0.043(3)
C30 0.045(3) 0.045(3) 0.047(3) -0.019(2) -0.004(2) -0.025(2)
C31 0.033(2) 0.040(2) 0.032(2) -0.0042(18) -0.0088(18) -0.0182(19)
C32 0.051(3) 0.074(4) 0.066(4) -0.039(3) 0.014(3) -0.020(3)
C33 0.041(3) 0.091(5) 0.088(5) 0.014(4) -0.028(3) -0.014(3)
C34 0.126(6) 0.187(8) 0.046(3) -0.025(4) -0.014(4) -0.122(6)
C35 0.087(5) 0.054(3) 0.111(5) -0.039(4) 0.000(4) -0.033(3)
C36 0.059(3) 0.062(3) 0.044(3) 0.006(2) -0.020(2) -0.030(3)
C101 0.080(4) 0.045(3) 0.084(4) -0.011(3) -0.053(4) -0.001(3)
C102 0.069(4) 0.067(4) 0.080(4) 0.007(3) -0.043(4) -0.011(3)
C103 0.086(5) 0.063(4) 0.138(7) -0.003(4) -0.081(5) -0.008(4)
C104 0.104(6) 0.063(4) 0.159(8) -0.044(5) -0.092(6) 0.019(4)
C105 0.084(5) 0.080(5) 0.146(7) -0.056(5) -0.063(5) 0.018(4)
C106 0.063(4) 0.064(4) 0.091(5) -0.022(4) -0.033(4) 0.003(3)
C107 0.116(6) 0.079(5) 0.097(5) -0.025(4) -0.062(5) -0.013(4)

loop_
_atom_type_symbol
_atom_type_description
_atom_type_scat_dispersion_real
_atom_type_scat_dispersion_imag
_atom_type_scat_source
C C 0.0033 0.0016 'International Tables Vol C Tables 4.2.6.8 and 6.1.1.4'
H H 0 0 'International Tables Vol C Tables 4.2.6.8 and 6.1.1.4'
O O 0.0106 0.006 'International Tables Vol C Tables 4.2.6.8 and 6.1.1.4'
Si Si 0.0817 0.0704 'International Tables Vol C Tables 4.2.6.8 and 6.1.1.4'
Th Th -7.24 8.8979 'International Tables Vol C Tables 4.2.6.8 and 6.1.1.4'

loop_
_geom_angle_atom_site_label_1
_geom_angle_atom_site_label_2
_geom_angle_atom_site_label_3
_geom_angle
_geom_angle_site_symmetry_1
_geom_angle_site_symmetry_3
O2 Th1 O1 64.73(8) . .
O2 Th1 C3 93.95(10) . .
O1 Th1 C3 77.30(10) . .
O2 Th1 C2 78.76(10) . .
O1 Th1 C2 94.32(10) . .
C3 Th1 C2 30.30(11) . .
O2 Th1 C8 102.52(10) . .
O1 Th1 C8 150.46(11) . .
C3 Th1 C8 77.22(12) . .
C2 Th1 C8 56.31(12) . .
O2 Th1 C7 131.71(10) . .
O1 Th1 C7 156.08(11) . .
C3 Th1 C7 83.64(12) . .
C2 Th1 C7 75.46(11) . .
C8 Th1 C7 29.87(11) . .
O2 Th1 C5 149.72(11) . .
O1 Th1 C5 100.22(10) . .
C3 Th1 C5 56.17(12) . .
C2 Th1 C5 76.33(11) . .
C8 Th1 C5 77.46(12) . .
C7 Th1 C5 56.63(12) . .
O2 Th1 C4 120.41(10) . .
O1 Th1 C4 78.92(10) . .
C3 Th1 C4 30.25(11) . .
C2 Th1 C4 57.92(11) . .
C8 Th1 C4 86.49(12) . .
C7 Th1 C4 77.34(12) . .
C5 Th1 C4 29.66(11) . .
O2 Th1 C6 157.79(10) . .
O1 Th1 C6 129.00(10) . .
C3 Th1 C6 75.14(12) . .
C2 Th1 C6 82.49(11) . .
C8 Th1 C6 56.59(11) . .
C7 Th1 C6 29.52(11) . .
C5 Th1 C6 29.44(12) . .
C4 Th1 C6 56.35(12) . .
O2 Th1 C1 81.14(10) . .
O1 Th1 C1 121.06(10) . .
C3 Th1 C1 57.92(11) . .
C2 Th1 C1 29.93(11) . .
C8 Th1 C1 29.95(11) . .
C7 Th1 C1 56.86(11) . .
C5 Th1 C1 85.73(11) . .
C4 Th1 C1 79.47(11) . .
C6 Th1 C1 76.67(11) . .
O2 Th1 C30 102.49(11) . .
O1 Th1 C30 77.29(12) . .
C3 Th1 C30 139.93(12) . .
C2 Th1 C30 169.73(12) . .
C8 Th1 C30 132.25(13) . .
C7 Th1 C30 109.97(13) . .
C5 Th1 C30 99.11(13) . .
C4 Th1 C30 113.92(12) . .
C6 Th1 C30 98.09(13) . .
C1 Th1 C30 160.13(13) . .
O2 Th1 C31 74.66(10) . .
O1 Th1 C31 72.88(11) . .
C3 Th1 C31 150.15(12) . .
C2 Th1 C31 153.36(12) . .
C8 Th1 C31 131.75(12) . .
C7 Th1 C31 124.65(12) . .
C5 Th1 C31 128.17(12) . .
C4 Th1 C31 137.44(12) . .
C6 Th1 C31 123.83(12) . .
C1 Th1 C31 142.72(12) . .
C30 Th1 C31 29.14(12) . .
C15 Si1 C12 112.8(2) . .
C15 Si1 C9 107.4(2) . .
C12 Si1 C9 108.0(2) . .
C15 Si1 C1 112.41(18) . .
C12 Si1 C1 109.94(19) . .
C9 Si1 C1 105.96(18) . .
C21 Si2 C24 112.8(2) . .
C21 Si2 C18 109.5(2) . .
C24 Si2 C18 105.1(2) . .
C21 Si2 C4 111.59(18) . .
C24 Si2 C4 112.02(19) . .
C18 Si2 C4 105.30(18) . .
C001 O1 Th1 120.7(2) . .
C001 O2 Th1 120.6(2) 2_566 .
C8 C1 C2 129.8(4) . .
C8 C1 Si1 113.4(3) . .
C2 C1 Si1 115.7(3) . .
C8 C1 Th1 73.3(2) . .
C2 C1 Th1 73.2(2) . .
Si1 C1 Th1 144.53(18) . .
O2 C001 O1 126.8(3) 2_566 .
O2 C001 C001 116.9(4) 2_566 2_566
O1 C001 C001 116.3(4) . 2_566
C1 C2 C3 138.3(4) . .
C1 C2 Th1 76.8(2) . .
C3 C2 Th1 74.3(2) . .
C1 C2 H2 110.9 . .
C3 C2 H2 110.8 . .
Th1 C2 H2 134.9 . .
C2 C3 C4 137.6(4) . .
C2 C3 Th1 75.4(2) . .
C4 C3 Th1 76.8(2) . .
C2 C3 H3 111 . .
C4 C3 H3 111.4 . .
Th1 C3 H3 131.6 . .
C5 C4 C3 129.9(4) . .
C5 C4 Si2 115.4(3) . .
C3 C4 Si2 113.6(3) . .
C5 C4 Th1 74.9(2) . .
C3 C4 Th1 73.0(2) . .
Si2 C4 Th1 141.72(18) . .
C6 C5 C4 136.1(4) . .
C6 C5 Th1 75.9(2) . .
C4 C5 Th1 75.4(2) . .
C6 C5 H5 112.4 . .
C4 C5 H5 111.5 . .
Th1 C5 H5 132.1 . .
C5 C6 C7 136.6(4) . .
C5 C6 Th1 74.6(2) . .
C7 C6 Th1 74.5(2) . .
C5 C6 H6 111.2 . .
C7 C6 H6 112.2 . .
Th1 C6 H6 136 . .
C6 C7 C8 135.3(4) . .
C6 C7 Th1 76.0(2) . .
C8 C7 Th1 74.2(2) . .
C6 C7 H7 112.5 . .
C8 C7 H7 112.2 . .
Th1 C7 H7 131.7 . .
C7 C8 C1 136.1(4) . .
C7 C8 Th1 75.9(2) . .
C1 C8 Th1 76.7(2) . .
C7 C8 H8 111.7 . .
C1 C8 H8 112.1 . .
Th1 C8 H8 130.3 . .
C11 C9 C10 110.6(4) . .
C11 C9 Si1 112.5(3) . .
C10 C9 Si1 111.8(3) . .
C11 C9 H9 107.2 . .
C10 C9 H9 107.2 . .
Si1 C9 H9 107.2 . .
C9 C10 H10A 109.5 . .
C9 C10 H10B 109.5 . .
H10A C10 H10B 109.5 . .
C9 C10 H10C 109.5 . .
H10A C10 H10C 109.5 . .
H10B C10 H10C 109.5 . .
C9 C11 H11A 109.5 . .
C9 C11 H11B 109.5 . .
H11A C11 H11B 109.5 . .
C9 C11 H11C 109.5 . .
H11A C11 H11C 109.5 . .
H11B C11 H11C 109.5 . .
C14 C12 C13 110.0(4) . .
C14 C12 Si1 116.2(3) . .
C13 C12 Si1 113.4(4) . .
C14 C12 H12 105.4 . .
C13 C12 H12 105.4 . .
Si1 C12 H12 105.4 . .
C12 C13 H13A 109.5 . .
C12 C13 H13B 109.5 . .
H13A C13 H13B 109.5 . .
C12 C13 H13C 109.5 . .
H13A C13 H13C 109.5 . .
H13B C13 H13C 109.5 . .
C12 C14 H14A 109.5 . .
C12 C14 H14B 109.5 . .
H14A C14 H14B 109.5 . .
C12 C14 H14C 109.5 . .
H14A C14 H14C 109.5 . .
H14B C14 H14C 109.5 . .
C16 C15 C17 109.3(3) . .
C16 C15 Si1 113.1(3) . .
C17 C15 Si1 113.9(3) . .
C16 C15 H15 106.7 . .
C17 C15 H15 106.7 . .
Si1 C15 H15 106.7 . .
C15 C16 H16A 109.5 . .
C15 C16 H16B 109.5 . .
H16A C16 H16B 109.5 . .
C15 C16 H16C 109.5 . .
H16A C16 H16C 109.5 . .
H16B C16 H16C 109.5 . .
C15 C17 H17A 109.5 . .
C15 C17 H17B 109.5 . .
H17A C17 H17B 109.5 . .
C15 C17 H17C 109.5 . .
H17A C17 H17C 109.5 . .
H17B C17 H17C 109.5 . .
C20 C18 C19 109.7(4) . .
C20 C18 Si2 111.7(3) . .
C19 C18 Si2 114.0(3) . .
C20 C18 H18 107 . .
C19 C18 H18 107 . .
Si2 C18 H18 107 . .
C18 C19 H19A 109.5 . .
C18 C19 H19B 109.5 . .
H19A C19 H19B 109.5 . .
C18 C19 H19C 109.5 . .
H19A C19 H19C 109.5 . .
H19B C19 H19C 109.5 . .
C18 C20 H20A 109.5 . .
C18 C20 H20B 109.5 . .
H20A C20 H20B 109.5 . .
C18 C20 H20C 109.5 . .
H20A C20 H20C 109.5 . .
H20B C20 H20C 109.5 . .
C23 C21 C22 108.8(4) . .
C23 C21 Si2 114.4(3) . .
C22 C21 Si2 113.5(3) . .
C23 C21 H21 106.5 . .
C22 C21 H21 106.5 . .
Si2 C21 H21 106.5 . .
C21 C22 H22A 109.5 . .
C21 C22 H22B 109.5 . .
H22A C22 H22B 109.5 . .
C21 C22 H22C 109.5 . .
H22A C22 H22C 109.5 . .
H22B C22 H22C 109.5 . .
C21 C23 H23A 109.5 . .
C21 C23 H23B 109.5 . .
H23A C23 H23B 109.5 . .
C21 C23 H23C 109.5 . .
H23A C23 H23C 109.5 . .
H23B C23 H23C 109.5 . .
C26 C24 C25 109.8(4) . .
C26 C24 Si2 117.5(3) . .
C25 C24 Si2 111.6(3) . .
C26 C24 H24 105.7 . .
C25 C24 H24 105.7 . .
Si2 C24 H24 105.7 . .
C24 C25 H25A 109.5 . .
C24 C25 H25B 109.5 . .
H25A C25 H25B 109.5 . .
C24 C25 H25C 109.5 . .
H25A C25 H25C 109.5 . .
H25B C25 H25C 109.5 . .
C24 C26 H26A 109.5 . .
C24 C26 H26B 109.5 . .
H26A C26 H26B 109.5 . .
C24 C26 H26C 109.5 . .
H26A C26 H26C 109.5 . .
H26B C26 H26C 109.5 . .
C31 C27 C28 108.1(4) . .
C31 C27 C32 124.6(5) . .
C28 C27 C32 127.0(5) . .
C31 C27 Th1 75.0(2) . .
C28 C27 Th1 76.0(3) . .
C32 C27 Th1 120.2(3) . .
C27 C28 C29 107.7(4) . .
C27 C28 C33 123.8(5) . .
C29 C28 C33 128.1(5) . .
C27 C28 Th1 75.0(2) . .
C29 C28 Th1 75.1(2) . .
C33 C28 Th1 121.8(3) . .
C30 C29 C28 107.2(4) . .
C30 C29 C34 125.7(6) . .
C28 C29 C34 126.6(6) . .
C30 C29 Th1 74.7(2) . .
C28 C29 Th1 75.6(2) . .
C34 C29 Th1 121.9(3) . .
C29 C30 C31 108.9(4) . .
C29 C30 C35 125.2(5) . .
C31 C30 C35 125.6(5) . .
C29 C30 Th1 76.6(3) . .
C31 C30 Th1 75.6(2) . .
C35 C30 Th1 118.2(3) . .
C27 C31 C30 108.0(4) . .
C27 C31 C36 126.3(4) . .
C30 C31 C36 125.2(4) . .
C27 C31 Th1 76.1(2) . .
C30 C31 Th1 75.3(2) . .
C36 C31 Th1 121.4(3) . .
C27 C32 H32A 109.5 . .
C27 C32 H32B 109.5 . .
H32A C32 H32B 109.5 . .
C27 C32 H32C 109.5 . .
H32A C32 H32C 109.5 . .
H32B C32 H32C 109.5 . .
C28 C33 H33A 109.5 . .
C28 C33 H33B 109.5 . .
H33A C33 H33B 109.5 . .
C28 C33 H33C 109.5 . .
H33A C33 H33C 109.5 . .
H33B C33 H33C 109.5 . .
C29 C34 H34A 109.5 . .
C29 C34 H34B 109.5 . .
H34A C34 H34B 109.5 . .
C29 C34 H34C 109.5 . .
H34A C34 H34C 109.5 . .
H34B C34 H34C 109.5 . .
C30 C35 H35A 109.5 . .
C30 C35 H35B 109.5 . .
H35A C35 H35B 109.5 . .
C30 C35 H35C 109.5 . .
H35A C35 H35C 109.5 . .
H35B C35 H35C 109.5 . .
C31 C36 H36A 109.5 . .
C31 C36 H36B 109.5 . .
H36A C36 H36B 109.5 . .
C31 C36 H36C 109.5 . .
H36A C36 H36C 109.5 . .
H36B C36 H36C 109.5 . .
C106 C101 C102 119.2(6) . .
C106 C101 C107 121.6(7) . .
C102 C101 C107 119.2(7) . .
C103 C102 C101 118.0(7) . .
C103 C102 H102 121 . .
C101 C102 H102 121 . .
C104 C103 C102 122.1(8) . .
C104 C103 H103 118.9 . .
C102 C103 H103 118.9 . .
C105 C104 C103 119.1(7) . .
C105 C104 H104 120.4 . .
C103 C104 H104 120.4 . .
C106 C105 C104 119.2(8) . .
C106 C105 H105 120.4 . .
C104 C105 H105 120.4 . .
C105 C106 C101 122.5(7) . .
C105 C106 H106 118.8 . .
C101 C106 H106 118.8 . .
C101 C107 H10D 109.5 . .
C101 C107 H10E 109.5 . .
H10D C107 H10E 109.5 . .
C101 C107 H10F 109.5 . .
H10D C107 H10F 109.5 . .
H10E C107 H10F 109.5 . .

loop_
_geom_bond_atom_site_label_1
_geom_bond_atom_site_label_2
_geom_bond_distance
_geom_bond_site_symmetry_2
Th1 O2 2.473(3) .
Th1 O1 2.475(3) .
Th1 C3 2.709(4) .
Th1 C2 2.723(4) .
Th1 C8 2.727(4) .
Th1 C7 2.748(4) .
Th1 C5 2.751(4) .
Th1 C4 2.758(4) .
Th1 C6 2.768(4) .
Th1 C1 2.770(4) .
Th1 C30 2.796(4) .
Th1 C31 2.799(4) .
Si1 C15 1.898(4) .
Si1 C12 1.901(5) .
Si1 C9 1.910(4) .
Si1 C1 1.910(4) .
Si2 C21 1.899(4) .
Si2 C24 1.904(5) .
Si2 C18 1.901(4) .
Si2 C4 1.903(4) .
O1 C001 1.263(4) .
O2 C001 1.260(4) 2_566
C1 C8 1.421(5) .
C1 C2 1.419(5) .
C001 O2 1.260(4) 2_566
C001 C001 1.518(7) 2_566
C2 C3 1.420(5) .
C2 H2 0.943 .
C3 C4 1.427(5) .
C3 H3 0.9466 .
C4 C5 1.410(5) .
C5 C6 1.403(6) .
C5 H5 0.9471 .
C6 C7 1.405(5) .
C6 H6 0.949 .
C7 C8 1.411(5) .
C7 H7 0.9472 .
C8 H8 0.9492 .
C9 C11 1.531(7) .
C9 C10 1.537(6) .
C9 H9 1 .
C10 H10A 0.98 .
C10 H10B 0.98 .
C10 H10C 0.98 .
C11 H11A 0.98 .
C11 H11B 0.98 .
C11 H11C 0.98 .
C12 C14 1.527(7) .
C12 C13 1.547(6) .
C12 H12 1 .
C13 H13A 0.98 .
C13 H13B 0.98 .
C13 H13C 0.98 .
C14 H14A 0.98 .
C14 H14B 0.98 .
C14 H14C 0.98 .
C15 C16 1.531(6) .
C15 C17 1.535(6) .
C15 H15 1 .
C16 H16A 0.98 .
C16 H16B 0.98 .
C16 H16C 0.98 .
C17 H17A 0.98 .
C17 H17B 0.98 .
C17 H17C 0.98 .
C18 C20 1.534(6) .
C18 C19 1.536(6) .
C18 H18 1 .
C19 H19A 0.98 .
C19 H19B 0.98 .
C19 H19C 0.98 .
C20 H20A 0.98 .
C20 H20B 0.98 .
C20 H20C 0.98 .
C21 C23 1.526(6) .
C21 C22 1.534(6) .
C21 H21 1 .
C22 H22A 0.98 .
C22 H22B 0.98 .
C22 H22C 0.98 .
C23 H23A 0.98 .
C23 H23B 0.98 .
C23 H23C 0.98 .
C24 C26 1.542(7) .
C24 C25 1.539(6) .
C24 H24 1 .
C25 H25A 0.98 .
C25 H25B 0.98 .
C25 H25C 0.98 .
C26 H26A 0.98 .
C26 H26B 0.98 .
C26 H26C 0.98 .
C27 C31 1.401(6) .
C27 C28 1.411(6) .
C27 C32 1.512(7) .
C28 C29 1.431(7) .
C28 C33 1.512(7) .
C29 C30 1.396(7) .
C29 C34 1.505(7) .
C30 C31 1.408(6) .
C30 C35 1.515(7) .
C31 C36 1.501(6) .
C32 H32A 0.98 .
C32 H32B 0.98 .
C32 H32C 0.98 .
C33 H33A 0.98 .
C33 H33B 0.98 .
C33 H33C 0.98 .
C34 H34A 0.98 .
C34 H34B 0.98 .
C34 H34C 0.98 .
C35 H35A 0.98 .
C35 H35B 0.98 .
C35 H35C 0.98 .
C36 H36A 0.98 .
C36 H36B 0.98 .
C36 H36C 0.98 .
C101 C106 1.374(9) .
C101 C102 1.409(8) .
C101 C107 1.478(8) .
C102 C103 1.385(10) .
C102 H102 0.95 .
C103 C104 1.387(11) .
C103 H103 0.95 .
C104 C105 1.385(11) .
C104 H104 0.95 .
C105 C106 1.372(9) .
C105 H105 0.95 .
C106 H106 0.95 .
C107 H10D 0.98 .
C107 H10E 0.98 .
C107 H10F 0.98 .

loop_
_geom_torsion_atom_site_label_1
_geom_torsion_atom_site_label_2
_geom_torsion_atom_site_label_3
_geom_torsion_atom_site_label_4
_geom_torsion
_geom_torsion_site_symmetry_4
O2 Th1 O1 C001 7.0(2) .
C3 Th1 O1 C001 -93.7(3) .
C2 Th1 O1 C001 -68.4(3) .
C8 Th1 O1 C001 -62.7(4) .
C7 Th1 O1 C001 -131.7(3) .
C5 Th1 O1 C001 -145.3(3) .
C4 Th1 O1 C001 -124.6(3) .
C6 Th1 O1 C001 -152.3(3) .
C1 Th1 O1 C001 -54.1(3) .
C30 Th1 O1 C001 117.6(3) .
C31 Th1 O1 C001 87.7(3) .
O1 Th1 O2 C001 -7.5(3) 2_566
C3 Th1 O2 C001 66.5(3) 2_566
C2 Th1 O2 C001 92.8(3) 2_566
C8 Th1 O2 C001 144.3(3) 2_566
C7 Th1 O2 C001 151.5(3) 2_566
C5 Th1 O2 C001 57.7(4) 2_566
C4 Th1 O2 C001 51.0(3) 2_566
C6 Th1 O2 C001 125.8(3) 2_566
C1 Th1 O2 C001 123.2(3) 2_566
C30 Th1 O2 C001 -76.7(3) 2_566
C31 Th1 O2 C001 -85.5(3) 2_566
C15 Si1 C1 C8 -157.7(3) .
C12 Si1 C1 C8 -31.1(3) .
C9 Si1 C1 C8 85.3(3) .
C15 Si1 C1 C2 33.4(3) .
C12 Si1 C1 C2 159.9(3) .
C9 Si1 C1 C2 -83.7(3) .
C15 Si1 C1 Th1 -63.8(4) .
C12 Si1 C1 Th1 62.8(4) .
C9 Si1 C1 Th1 179.2(3) .
O2 Th1 C1 C8 135.2(2) .
O1 Th1 C1 C8 -171.5(2) .
C3 Th1 C1 C8 -124.4(3) .
C2 Th1 C1 C8 -141.9(3) .
C7 Th1 C1 C8 -19.7(2) .
C5 Th1 C1 C8 -72.2(2) .
C4 Th1 C1 C8 -101.4(2) .
C6 Th1 C1 C8 -43.8(2) .
C30 Th1 C1 C8 32.9(5) .
C31 Th1 C1 C8 85.5(3) .
O2 Th1 C1 C2 -82.8(2) .
O1 Th1 C1 C2 -29.6(2) .
C3 Th1 C1 C2 17.5(2) .
C8 Th1 C1 C2 141.9(3) .
C7 Th1 C1 C2 122.2(2) .
C5 Th1 C1 C2 69.8(2) .
C4 Th1 C1 C2 40.5(2) .
C6 Th1 C1 C2 98.2(2) .
C30 Th1 C1 C2 174.9(3) .
C31 Th1 C1 C2 -132.5(2) .
O2 Th1 C1 Si1 28.2(3) .
O1 Th1 C1 Si1 81.4(3) .
C3 Th1 C1 Si1 128.5(4) .
C2 Th1 C1 Si1 111.0(4) .
C8 Th1 C1 Si1 -107.1(4) .
C7 Th1 C1 Si1 -126.8(4) .
C5 Th1 C1 Si1 -179.2(3) .
C4 Th1 C1 Si1 151.5(3) .
C6 Th1 C1 Si1 -150.8(3) .
C30 Th1 C1 Si1 -74.1(5) .
C31 Th1 C1 Si1 -21.5(4) .
Th1 O1 C001 O2 172.9(3) 2_566
Th1 O1 C001 C001 -6.2(5) 2_566
C8 C1 C2 C3 3.1(8) .
Si1 C1 C2 C3 169.9(4) .
Th1 C1 C2 C3 -47.1(5) .
C8 C1 C2 Th1 50.2(4) .
Si1 C1 C2 Th1 -143.0(2) .
O2 Th1 C2 C1 91.8(2) .
O1 Th1 C2 C1 154.9(2) .
C3 Th1 C2 C1 -149.6(3) .
C8 Th1 C2 C1 -21.7(2) .
C7 Th1 C2 C1 -47.0(2) .
C5 Th1 C2 C1 -105.6(2) .
C4 Th1 C2 C1 -131.0(3) .
C6 Th1 C2 C1 -76.3(2) .
C30 Th1 C2 C1 -170.2(6) .
C31 Th1 C2 C1 95.4(3) .
O2 Th1 C2 C3 -118.7(2) .
O1 Th1 C2 C3 -55.5(2) .
C8 Th1 C2 C3 127.9(3) .
C7 Th1 C2 C3 102.5(2) .
C5 Th1 C2 C3 44.0(2) .
C4 Th1 C2 C3 18.6(2) .
C6 Th1 C2 C3 73.3(2) .
C1 Th1 C2 C3 149.6(3) .
C30 Th1 C2 C3 -20.6(8) .
C31 Th1 C2 C3 -115.0(3) .
C1 C2 C3 C4 -2.7(8) .
Th1 C2 C3 C4 -50.6(5) .
C1 C2 C3 Th1 47.8(5) .
O2 Th1 C3 C2 59.6(2) .
O1 Th1 C3 C2 122.6(2) .
C8 Th1 C3 C2 -42.3(2) .
C7 Th1 C3 C2 -71.9(2) .
C5 Th1 C3 C2 -125.7(3) .
C4 Th1 C3 C2 -147.6(3) .
C6 Th1 C3 C2 -100.7(2) .
C1 Th1 C3 C2 -17.3(2) .
C30 Th1 C3 C2 174.4(2) .
C31 Th1 C3 C2 125.3(3) .
O2 Th1 C3 C4 -152.7(2) .
O1 Th1 C3 C4 -89.7(2) .
C2 Th1 C3 C4 147.6(3) .
C8 Th1 C3 C4 105.3(2) .
C7 Th1 C3 C4 75.7(2) .
C5 Th1 C3 C4 22.0(2) .
C6 Th1 C3 C4 46.9(2) .
C1 Th1 C3 C4 130.3(3) .
C30 Th1 C3 C4 -38.0(3) .
C31 Th1 C3 C4 -87.1(3) .
C2 C3 C4 C5 -2.1(8) .
Th1 C3 C4 C5 -52.3(4) .
C2 C3 C4 Si2 -170.2(4) .
Th1 C3 C4 Si2 139.7(2) .
C2 C3 C4 Th1 50.2(5) .
C21 Si2 C4 C5 142.7(3) .
C24 Si2 C4 C5 15.1(4) .
C18 Si2 C4 C5 -98.6(3) .
C21 Si2 C4 C3 -47.4(3) .
C24 Si2 C4 C3 -175.0(3) .
C18 Si2 C4 C3 71.3(3) .
C21 Si2 C4 Th1 44.8(4) .
C24 Si2 C4 Th1 -82.8(3) .
C18 Si2 C4 Th1 163.5(3) .
O2 Th1 C4 C5 173.1(2) .
O1 Th1 C4 C5 -135.2(2) .
C3 Th1 C4 C5 141.1(3) .
C2 Th1 C4 C5 122.5(3) .
C8 Th1 C4 C5 70.6(2) .
C7 Th1 C4 C5 41.9(2) .
C6 Th1 C4 C5 19.1(2) .
C1 Th1 C4 C5 100.0(2) .
C30 Th1 C4 C5 -64.6(3) .
C31 Th1 C4 C5 -86.2(3) .
O2 Th1 C4 C3 32.0(2) .
O1 Th1 C4 C3 83.7(2) .
C2 Th1 C4 C3 -18.6(2) .
C8 Th1 C4 C3 -70.5(2) .
C7 Th1 C4 C3 -99.2(2) .
C5 Th1 C4 C3 -141.1(3) .
C6 Th1 C4 C3 -122.0(3) .
C1 Th1 C4 C3 -41.1(2) .
C30 Th1 C4 C3 154.3(2) .
C31 Th1 C4 C3 132.7(2) .
O2 Th1 C4 Si2 -74.8(3) .
O1 Th1 C4 Si2 -23.1(3) .
C3 Th1 C4 Si2 -106.8(4) .
C2 Th1 C4 Si2 -125.4(3) .
C8 Th1 C4 Si2 -177.3(3) .
C7 Th1 C4 Si2 154.0(3) .
C5 Th1 C4 Si2 112.1(4) .
C6 Th1 C4 Si2 131.2(3) .
C1 Th1 C4 Si2 -147.9(3) .
C30 Th1 C4 Si2 47.5(3) .
C31 Th1 C4 Si2 25.9(4) .
C3 C4 C5 C6 0.8(8) .
Si2 C4 C5 C6 168.7(4) .
Th1 C4 C5 C6 -50.8(5) .
C3 C4 C5 Th1 51.6(4) .
Si2 C4 C5 Th1 -140.5(2) .
O2 Th1 C5 C6 134.5(2) .
O1 Th1 C5 C6 -168.9(2) .
C3 Th1 C5 C6 124.0(3) .
C2 Th1 C5 C6 99.1(2) .
C8 Th1 C5 C6 41.1(2) .
C7 Th1 C5 C6 17.6(2) .
C4 Th1 C5 C6 146.4(4) .
C1 Th1 C5 C6 70.2(2) .
C30 Th1 C5 C6 -90.3(2) .
C31 Th1 C5 C6 -92.7(3) .
O2 Th1 C5 C4 -11.9(3) .
O1 Th1 C5 C4 44.7(2) .
C3 Th1 C5 C4 -22.4(2) .
C2 Th1 C5 C4 -47.4(2) .
C8 Th1 C5 C4 -105.3(2) .
C7 Th1 C5 C4 -128.8(3) .
C6 Th1 C5 C4 -146.4(4) .
C1 Th1 C5 C4 -76.2(2) .
C30 Th1 C5 C4 123.3(2) .
C31 Th1 C5 C4 120.8(2) .
C4 C5 C6 C7 4.6(9) .
Th1 C5 C6 C7 -46.0(5) .
C4 C5 C6 Th1 50.6(5) .
O2 Th1 C6 C5 -108.0(3) .
O1 Th1 C6 C5 14.1(3) .
C3 Th1 C6 C5 -45.4(2) .
C2 Th1 C6 C5 -75.4(2) .
C8 Th1 C6 C5 -129.7(3) .
C7 Th1 C6 C5 -149.1(4) .
C4 Th1 C6 C5 -19.2(2) .
C1 Th1 C6 C5 -105.3(2) .
C30 Th1 C6 C5 94.2(2) .
C31 Th1 C6 C5 109.0(2) .
O2 Th1 C6 C7 41.1(4) .
O1 Th1 C6 C7 163.2(2) .
C3 Th1 C6 C7 103.7(2) .
C2 Th1 C6 C7 73.7(2) .
C8 Th1 C6 C7 19.3(2) .
C5 Th1 C6 C7 149.1(4) .
C4 Th1 C6 C7 129.9(3) .
C1 Th1 C6 C7 43.8(2) .
C30 Th1 C6 C7 -116.7(2) .
C31 Th1 C6 C7 -101.9(2) .
C5 C6 C7 C8 -3.4(8) .
Th1 C6 C7 C8 -49.4(5) .
C5 C6 C7 Th1 46.1(5) .
O2 Th1 C7 C6 -160.5(2) .
O1 Th1 C7 C6 -33.7(4) .
C3 Th1 C7 C6 -70.9(2) .
C2 Th1 C7 C6 -100.6(2) .
C8 Th1 C7 C6 -146.3(4) .
C5 Th1 C7 C6 -17.6(2) .
C4 Th1 C7 C6 -40.9(2) .
C1 Th1 C7 C6 -126.5(3) .
C30 Th1 C7 C6 70.2(3) .
C31 Th1 C7 C6 98.8(3) .
O2 Th1 C7 C8 -14.3(3) .
O1 Th1 C7 C8 112.5(3) .
C3 Th1 C7 C8 75.4(2) .
C2 Th1 C7 C8 45.6(2) .
C5 Th1 C7 C8 128.7(3) .
C4 Th1 C7 C8 105.4(2) .
C6 Th1 C7 C8 146.3(4) .
C1 Th1 C7 C8 19.8(2) .
C30 Th1 C7 C8 -143.5(2) .
C31 Th1 C7 C8 -115.0(2) .
C6 C7 C8 C1 -2.9(8) .
Th1 C7 C8 C1 -52.9(5) .
C6 C7 C8 Th1 50.0(5) .
C2 C1 C8 C7 2.5(8) .
Si1 C1 C8 C7 -164.5(4) .
Th1 C1 C8 C7 52.6(5) .
C2 C1 C8 Th1 -50.1(4) .
Si1 C1 C8 Th1 142.8(2) .
O2 Th1 C8 C7 169.1(2) .
O1 Th1 C8 C7 -130.6(2) .
C3 Th1 C8 C7 -99.6(2) .
C2 Th1 C8 C7 -123.7(3) .
C5 Th1 C8 C7 -41.9(2) .
C4 Th1 C8 C7 -70.5(2) .
C6 Th1 C8 C7 -19.1(2) .
C1 Th1 C8 C7 -145.4(4) .
C30 Th1 C8 C7 49.1(3) .
C31 Th1 C8 C7 88.6(3) .
O2 Th1 C8 C1 -45.5(2) .
O1 Th1 C8 C1 14.8(4) .
C3 Th1 C8 C1 45.8(2) .
C2 Th1 C8 C1 21.7(2) .
C7 Th1 C8 C1 145.4(4) .
C5 Th1 C8 C1 103.5(2) .
C4 Th1 C8 C1 74.9(2) .
C6 Th1 C8 C1 126.3(3) .
C30 Th1 C8 C1 -165.5(2) .
C31 Th1 C8 C1 -126.0(2) .
C15 Si1 C9 C11 -55.9(3) .
C12 Si1 C9 C11 -177.8(3) .
C1 Si1 C9 C11 64.5(3) .
C15 Si1 C9 C10 179.0(3) .
C12 Si1 C9 C10 57.1(4) .
C1 Si1 C9 C10 -60.7(4) .
C15 Si1 C12 C14 71.7(4) .
C9 Si1 C12 C14 -169.8(4) .
C1 Si1 C12 C14 -54.6(4) .
C15 Si1 C12 C13 -57.3(4) .
C9 Si1 C12 C13 61.2(4) .
C1 Si1 C12 C13 176.4(4) .
C12 Si1 C15 C16 -46.7(4) .
C9 Si1 C15 C16 -165.6(3) .
C1 Si1 C15 C16 78.3(3) .
C12 Si1 C15 C17 78.9(4) .
C9 Si1 C15 C17 -40.0(4) .
C1 Si1 C15 C17 -156.2(3) .
C21 Si2 C18 C20 -172.0(3) .
C24 Si2 C18 C20 -50.6(4) .
C4 Si2 C18 C20 67.9(3) .
C21 Si2 C18 C19 62.9(4) .
C24 Si2 C18 C19 -175.7(3) .
C4 Si2 C18 C19 -57.3(4) .
C24 Si2 C21 C23 -88.2(4) .
C18 Si2 C21 C23 28.5(4) .
C4 Si2 C21 C23 144.7(3) .
C24 Si2 C21 C22 37.6(4) .
C18 Si2 C21 C22 154.3(3) .
C4 Si2 C21 C22 -89.5(3) .
C21 Si2 C24 C26 -67.4(4) .
C18 Si2 C24 C26 173.3(4) .
C4 Si2 C24 C26 59.5(4) .
C21 Si2 C24 C25 60.6(4) .
C18 Si2 C24 C25 -58.7(4) .
C4 Si2 C24 C25 -172.5(3) .
O2 Th1 C27 C31 87.2(3) .
O1 Th1 C27 C31 26.8(3) .
C3 Th1 C27 C31 96.6(6) .
C2 Th1 C27 C31 134.8(2) .
C8 Th1 C27 C31 -173.3(2) .
C7 Th1 C27 C31 -142.6(2) .
C5 Th1 C27 C31 -87.9(3) .
C4 Th1 C27 C31 -54.3(5) .
C6 Th1 C27 C31 -114.3(3) .
C1 Th1 C27 C31 158.3(2) .
C30 Th1 C27 C31 -37.2(2) .
O2 Th1 C27 C28 -159.3(3) .
O1 Th1 C27 C28 140.3(3) .
C3 Th1 C27 C28 -149.9(5) .
C2 Th1 C27 C28 -111.7(3) .
C8 Th1 C27 C28 -59.8(3) .
C7 Th1 C27 C28 -29.1(3) .
C5 Th1 C27 C28 25.6(4) .
C4 Th1 C27 C28 59.2(5) .
C6 Th1 C27 C28 -0.8(3) .
C1 Th1 C27 C28 -88.2(3) .
C30 Th1 C27 C28 76.3(3) .
C31 Th1 C27 C28 113.5(4) .
O2 Th1 C27 C32 -34.4(4) .
O1 Th1 C27 C32 -94.8(4) .
C3 Th1 C27 C32 -25.0(8) .
C2 Th1 C27 C32 13.2(5) .
C8 Th1 C27 C32 65.1(4) .
C7 Th1 C27 C32 95.8(4) .
C5 Th1 C27 C32 150.5(4) .
C4 Th1 C27 C32 -176.0(4) .
C6 Th1 C27 C32 124.1(4) .
C1 Th1 C27 C32 36.7(4) .
C30 Th1 C27 C32 -158.8(5) .
C31 Th1 C27 C32 -121.6(5) .
C31 C27 C28 C29 0.1(5) .
C32 C27 C28 C29 173.9(4) .
Th1 C27 C28 C29 -68.6(3) .
C31 C27 C28 C33 -172.8(4) .
C32 C27 C28 C33 1.0(7) .
Th1 C27 C28 C33 118.5(5) .
C31 C27 C28 Th1 68.7(3) .
C32 C27 C28 Th1 -117.5(5) .
O2 Th1 C28 C27 20.3(3) .
O1 Th1 C28 C27 -46.8(3) .
C3 Th1 C28 C27 161.2(3) .
C2 Th1 C28 C27 106.3(3) .
C8 Th1 C28 C27 122.6(3) .
C7 Th1 C28 C27 150.9(3) .
C5 Th1 C28 C27 -161.5(3) .
C4 Th1 C28 C27 -155.2(3) .
C6 Th1 C28 C27 179.3(3) .
C1 Th1 C28 C27 105.2(3) .
C30 Th1 C28 C27 -76.5(3) .
C31 Th1 C28 C27 -36.8(3) .
O2 Th1 C28 C29 133.7(3) .
O1 Th1 C28 C29 66.5(3) .
C3 Th1 C28 C29 -85.5(5) .
C2 Th1 C28 C29 -140.4(3) .
C8 Th1 C28 C29 -124.0(3) .
C7 Th1 C28 C29 -95.7(3) .
C5 Th1 C28 C29 -48.1(3) .
C4 Th1 C28 C29 -41.9(3) .
C6 Th1 C28 C29 -67.4(3) .
C1 Th1 C28 C29 -141.4(3) .
C30 Th1 C28 C29 36.8(3) .
C31 Th1 C28 C29 76.6(3) .
O2 Th1 C28 C33 -100.4(5) .
O1 Th1 C28 C33 -167.6(4) .
C3 Th1 C28 C33 40.4(7) .
C2 Th1 C28 C33 -14.5(6) .
C8 Th1 C28 C33 1.9(5) .
C7 Th1 C28 C33 30.2(5) .
C5 Th1 C28 C33 77.8(5) .
C4 Th1 C28 C33 84.0(5) .
C6 Th1 C28 C33 58.5(5) .
C1 Th1 C28 C33 -15.5(5) .
C30 Th1 C28 C33 162.7(6) .
C31 Th1 C28 C33 -157.5(6) .
C27 C28 C29 C30 0.0(5) .
C33 C28 C29 C30 172.5(5) .
Th1 C28 C29 C30 -68.5(3) .
C27 C28 C29 C34 -172.2(4) .
C33 C28 C29 C34 0.3(8) .
Th1 C28 C29 C34 119.2(5) .
C27 C28 C29 Th1 68.6(3) .
C33 C28 C29 Th1 -118.9(5) .
O2 Th1 C29 C30 57.7(3) .
O1 Th1 C29 C30 -11.7(3) .
C3 Th1 C29 C30 -101.3(3) .
C2 Th1 C29 C30 -160.4(3) .
C8 Th1 C29 C30 171.4(3) .
C7 Th1 C29 C30 -168.4(3) .
C5 Th1 C29 C30 -111.9(3) .
C4 Th1 C29 C30 -96.3(3) .
C6 Th1 C29 C30 -138.9(3) .
C1 Th1 C29 C30 165.3(2) .
C31 Th1 C29 C30 36.9(3) .
O2 Th1 C29 C28 -55.1(3) .
O1 Th1 C29 C28 -124.5(3) .
C3 Th1 C29 C28 145.8(3) .
C2 Th1 C29 C28 86.8(4) .
C8 Th1 C29 C28 58.5(3) .
C7 Th1 C29 C28 78.8(3) .
C5 Th1 C29 C28 135.3(3) .
C4 Th1 C29 C28 150.9(3) .
C6 Th1 C29 C28 108.3(3) .
C1 Th1 C29 C28 52.5(3) .
C30 Th1 C29 C28 -112.8(4) .
C31 Th1 C29 C28 -76.0(3) .
O2 Th1 C29 C34 -179.5(5) .
O1 Th1 C29 C34 111.1(5) .
C3 Th1 C29 C34 21.4(7) .
C2 Th1 C29 C34 -37.6(8) .
C8 Th1 C29 C34 -65.8(6) .
C7 Th1 C29 C34 -45.6(5) .
C5 Th1 C29 C34 10.9(5) .
C4 Th1 C29 C34 26.5(6) .
C6 Th1 C29 C34 -16.1(5) .
C1 Th1 C29 C34 -71.9(6) .
C30 Th1 C29 C34 122.8(7) .
C31 Th1 C29 C34 159.6(6) .
C28 C29 C30 C31 -0.2(5) .
C34 C29 C30 C31 172.1(4) .
Th1 C29 C30 C31 -69.3(3) .
C28 C29 C30 C35 -175.6(4) .
C34 C29 C30 C35 -3.3(8) .
Th1 C29 C30 C35 115.2(5) .
C28 C29 C30 Th1 69.2(3) .
C34 C29 C30 Th1 -118.5(5) .
O2 Th1 C30 C29 -131.4(3) .
O1 Th1 C30 C29 168.5(3) .
C3 Th1 C30 C29 116.7(3) .
C2 Th1 C30 C29 132.7(7) .
C8 Th1 C30 C29 -11.4(4) .
C7 Th1 C30 C29 12.2(3) .
C5 Th1 C30 C29 69.9(3) .
C4 Th1 C30 C29 96.8(3) .
C6 Th1 C30 C29 40.2(3) .
C1 Th1 C30 C29 -32.9(5) .
C31 Th1 C30 C29 -114.0(4) .
O2 Th1 C30 C31 -17.5(3) .
O1 Th1 C30 C31 -77.6(3) .
C3 Th1 C30 C31 -129.4(3) .
C2 Th1 C30 C31 -113.4(7) .
C8 Th1 C30 C31 102.6(3) .
C7 Th1 C30 C31 126.2(3) .
C5 Th1 C30 C31 -176.1(3) .
C4 Th1 C30 C31 -149.2(2) .
C6 Th1 C30 C31 154.1(3) .
C1 Th1 C30 C31 81.1(5) .
O2 Th1 C30 C35 105.5(4) .
O1 Th1 C30 C35 45.4(4) .
C3 Th1 C30 C35 -6.4(5) .
C2 Th1 C30 C35 9.7(10) .
C8 Th1 C30 C35 -134.4(4) .
C7 Th1 C30 C35 -110.8(4) .
C5 Th1 C30 C35 -53.1(4) .
C4 Th1 C30 C35 -26.2(5) .
C6 Th1 C30 C35 -82.9(4) .
C1 Th1 C30 C35 -155.9(4) .
C31 Th1 C30 C35 123.0(6) .
C28 C27 C31 C30 -0.3(5) .
C32 C27 C31 C30 -174.2(4) .
Th1 C27 C31 C30 69.2(3) .
C28 C27 C31 C36 171.7(4) .
C32 C27 C31 C36 -2.3(7) .
Th1 C27 C31 C36 -118.9(4) .
C28 C27 C31 Th1 -69.4(3) .
C32 C27 C31 Th1 116.6(4) .
C29 C30 C31 C27 0.3(5) .
C35 C30 C31 C27 175.7(4) .
Th1 C30 C31 C27 -69.7(3) .
C29 C30 C31 C36 -171.8(4) .
C35 C30 C31 C36 3.7(7) .
Th1 C30 C31 C36 118.2(4) .
C29 C30 C31 Th1 70.0(3) .
C35 C30 C31 Th1 -114.6(5) .
O2 Th1 C31 C27 -84.4(3) .
O1 Th1 C31 C27 -152.2(3) .
C3 Th1 C31 C27 -154.9(3) .
C2 Th1 C31 C27 -88.2(4) .
C8 Th1 C31 C27 8.8(3) .
C7 Th1 C31 C27 46.0(3) .
C5 Th1 C31 C27 118.1(3) .
C4 Th1 C31 C27 157.0(2) .
C6 Th1 C31 C27 81.9(3) .
C1 Th1 C31 C27 -33.1(3) .
C30 Th1 C31 C27 113.3(4) .
O2 Th1 C31 C30 162.3(3) .
O1 Th1 C31 C30 94.6(3) .
C3 Th1 C31 C30 91.8(3) .
C2 Th1 C31 C30 158.6(3) .
C8 Th1 C31 C30 -104.5(3) .
C7 Th1 C31 C30 -67.2(3) .
C5 Th1 C31 C30 4.9(3) .
C4 Th1 C31 C30 43.8(3) .
C6 Th1 C31 C30 -31.3(3) .
C1 Th1 C31 C30 -146.3(3) .
O2 Th1 C31 C36 39.8(4) .
O1 Th1 C31 C36 -28.0(4) .
C3 Th1 C31 C36 -30.7(5) .
C2 Th1 C31 C36 36.1(5) .
C8 Th1 C31 C36 133.0(4) .
C7 Th1 C31 C36 170.3(3) .
C5 Th1 C31 C36 -117.6(4) .
C4 Th1 C31 C36 -78.7(4) .
C6 Th1 C31 C36 -153.9(3) .
C1 Th1 C31 C36 91.2(4) .
C30 Th1 C31 C36 -122.5(5) .
C106 C101 C102 C103 0.0(8) .
C107 C101 C102 C103 -179.1(5) .
C101 C102 C103 C104 -0.3(9) .
C102 C103 C104 C105 0.9(10) .
C103 C104 C105 C106 -1.1(10) .
C104 C105 C106 C101 0.8(10) .
C102 C101 C106 C105 -0.2(9) .
C107 C101 C106 C105 178.8(6) .
